data_7059049
loop_
_publ_author_name
'Konarev, Dmitri V.'
'Faraonov, Maxim A.'
'Kuz`min, Alexey V.'
'Osipov, Nikita G.'
'Khasanov, Salavat S.'
'Otsuka, Akihiro'
'Yamochi, Hideki'
'Kitagawa, Hiroshi'
'Lyubovskaya, Rimma N.'

_publ_section_title
;
 Molecular structure, optical and magnetic properties of free-base
 tetrapyrazinoporphyrazine in various reduction states
;
_journal_name_full 'New Journal of Chemistry'
_journal_paper_doi 10.1039/C9NJ04775A
_journal_year 2019
_chemical_formula_moiety '2(C12 H5 N8), 2(C18 H36 K N2 O6), C14 H10 Cr2 O4, 3(C6 H4 Cl2)'
_chemical_formula_sum 'C92 H104 Cl6 Fe2 K2 N20 O16'
_chemical_formula_weight 2148.55
_space_group_crystal_system triclinic
_space_group_IT_number 2
_space_group_name_Hall '-P 1'
_space_group_name_H-M_alt 'P -1'
_atom_sites_solution_hydrogens geom
_atom_sites_solution_primary dual
_audit_creation_date 2019-07-20
_audit_creation_method
;
Olex2 1.2
(compiled 2018.05.29 svn.r3508 for OlexSys, GUI svn.r5506)
;
_audit_update_record
;
2019-09-08 deposited with the CCDC.	2019-11-14 downloaded from the CCDC.
;
_cell_angle_alpha 108.314(2)
_cell_angle_beta 94.677(2)
_cell_angle_gamma 110.394(2)
_cell_formula_units_Z 2
_cell_length_a 13.2775(3)
_cell_length_b 18.5439(5)
_cell_length_c 23.0154(5)
_cell_measurement_reflns_used 21371
_cell_measurement_temperature 115(6)
_cell_measurement_theta_max 29.2590
_cell_measurement_theta_min 1.7570
_cell_volume 4925.0(2)
_computing_cell_refinement 'CrysAlisPro 1.171.39.46 (Rigaku OD, 2018)'
_computing_data_collection 'CrysAlisPro 1.171.39.46 (Rigaku OD, 2018)'
_computing_data_reduction 'CrysAlisPro 1.171.39.46 (Rigaku OD, 2018)'
_computing_molecular_graphics 'Olex2 (Dolomanov et al., 2009)'
_computing_publication_material 'Olex2 (Dolomanov et al., 2009)'
_computing_structure_refinement 'ShelXL (Sheldrick, 2015)'
_computing_structure_solution 'ShelXT (Sheldrick, 2015)'
_diffrn_ambient_environment N~2~
_diffrn_ambient_temperature 115(6)
_diffrn_detector 'CCD plate'
_diffrn_detector_area_resol_mean 5.2283
_diffrn_detector_type AtlasS2
_diffrn_measured_fraction_theta_full 0.998
_diffrn_measured_fraction_theta_max 0.841
_diffrn_measurement_details
;
List of Runs (angles in degrees, time in seconds):

  # Type    Start    End  Width  t~exp~   \w     \q     \k     \f   Frames
#--------------------------------------------------------------------------
  1  \w     28.00  54.00   1.00   36.00    --   12.05 -99.00 150.00   26
  2  \w    -54.00  -2.00   1.00   36.00    --  -12.36  99.00 -31.00   52
  3  \w    -23.00  24.00   1.00   36.00    --  -12.36 -99.00-138.00   47
  4  \w    -37.00  69.00   1.00   36.00    --  -12.36  19.00-180.00  106
  5  \w    -39.00  59.00   1.00   36.00    --  -12.36  37.00  90.00   98
  6  \w     18.00  57.00   1.00   36.00    --  -12.36  57.00 150.00   39
  7  \w    -98.00 -59.00   1.00   36.00    --  -12.36-178.00  90.00   39
;
_diffrn_measurement_device 'four-circle diffractometer'
_diffrn_measurement_device_type 'Xcalibur, AtlasS2, Gemini'
_diffrn_measurement_method '\w scans'
_diffrn_orient_matrix_type 'CrysAlisPro convention (1999,Acta A55,543-557)'
_diffrn_orient_matrix_UB_11 -0.0126429000
_diffrn_orient_matrix_UB_12 -0.0390283000
_diffrn_orient_matrix_UB_13 0.0028410000
_diffrn_orient_matrix_UB_21 -0.0306000000
_diffrn_orient_matrix_UB_22 -0.0199319000
_diffrn_orient_matrix_UB_23 -0.0313832000
_diffrn_orient_matrix_UB_31 0.0480526000
_diffrn_orient_matrix_UB_32 -0.0019001000
_diffrn_orient_matrix_UB_33 -0.0105720000
_diffrn_radiation_monochromator graphite
_diffrn_radiation_probe x-ray
_diffrn_radiation_type MoK\a
_diffrn_radiation_wavelength 0.71073
_diffrn_reflns_av_R_equivalents 0.0229
_diffrn_reflns_av_unetI/netI 0.0402
_diffrn_reflns_Laue_measured_fraction_full 0.998
_diffrn_reflns_Laue_measured_fraction_max 0.841
_diffrn_reflns_limit_h_max 16
_diffrn_reflns_limit_h_min -16
_diffrn_reflns_limit_k_max 24
_diffrn_reflns_limit_k_min -23
_diffrn_reflns_limit_l_max 24
_diffrn_reflns_limit_l_min -31
_diffrn_reflns_number 55588
_diffrn_reflns_point_group_measured_fraction_full 0.998
_diffrn_reflns_point_group_measured_fraction_max 0.841
_diffrn_reflns_theta_full 25.242
_diffrn_reflns_theta_max 29.719
_diffrn_reflns_theta_min 1.651
_diffrn_source 'fine-focus sealed X-ray tube'
_diffrn_source_type 'Enhance (Mo) X-ray Source'
_exptl_absorpt_coefficient_mu 0.617
_exptl_absorpt_correction_T_max 1.00000
_exptl_absorpt_correction_T_min 0.90717
_exptl_absorpt_correction_type multi-scan
_exptl_absorpt_process_details
;
CrysAlisPro 1.171.39.46 (Rigaku Oxford Diffraction, 2018)
Empirical absorption correction using spherical harmonics,
 implemented in SCALE3 ABSPACK scaling algorithm.
;
_exptl_crystal_colour 'metallic dark black'
_exptl_crystal_colour_lustre metallic
_exptl_crystal_colour_modifier dark
_exptl_crystal_colour_primary black
_exptl_crystal_density_diffrn 1.449
_exptl_crystal_description block
_exptl_crystal_F_000 2232
_exptl_crystal_size_max 0.574
_exptl_crystal_size_mid 0.397
_exptl_crystal_size_min 0.207
_refine_diff_density_max 0.720
_refine_diff_density_min -0.375
_refine_diff_density_rms 0.058
_refine_ls_extinction_method none
_refine_ls_goodness_of_fit_ref 1.018
_refine_ls_hydrogen_treatment constr
_refine_ls_matrix_type full
_refine_ls_number_parameters 1102
_refine_ls_number_reflns 23542
_refine_ls_number_restraints 498
_refine_ls_restrained_S_all 1.017
_refine_ls_R_factor_all 0.0652
_refine_ls_R_factor_gt 0.0485
_refine_ls_shift/su_max 0.001
_refine_ls_shift/su_mean 0.000
_refine_ls_structure_factor_coef Fsqd
_refine_ls_weighting_details 'w=1/[\s^2^(Fo^2^)+(0.0530P)^2^+3.3108P] where P=(Fo^2^+2Fc^2^)/3'
_refine_ls_weighting_scheme calc
_refine_ls_wR_factor_gt 0.1184
_refine_ls_wR_factor_ref 0.1276
_reflns_Friedel_coverage 0.000
_reflns_number_gt 18062
_reflns_number_total 23542
_reflns_threshold_expression 'I > 2\s(I)'
_cod_data_source_file c9nj04775a2.cif
_cod_data_source_block exp_1323_int1
_cod_database_code 7059049
_shelx_shelxl_version_number 2018/3
_shelx_space_group_comment
;
The symmetry employed for this shelxl refinement is uniquely defined
by the following loop, which should always be used as a source of
symmetry information in preference to the above space-group names.
They are only intended as comments.
;
_reflns_odcompleteness_completeness 99.89
_reflns_odcompleteness_iscentric 1
_reflns_odcompleteness_theta 26.32
_olex2_refinement_description
;
1. Fixed Uiso
 At 1.2 times of:
  All C(H) groups, All C(H,H) groups, All C(H,H,H,H) groups, All N(H) groups
2. Rigid bond restraints
 All non-hydrogen atoms
 with sigma for 1-2 distances of 0.002 and sigma for 1-3 distances of 0.003
3. Uiso/Uaniso restraints and constraints
All non-hydrogen atoms have similar U: within 0.5A with sigma of 0.01 and sigma
for terminal atoms of 0.02
4. Others
 Sof(C49B)=Sof(H49B)=Sof(C48B)=Sof(H48B)=Sof(C47B)=Sof(H47B)=Sof(C46B)=
 Sof(H46B)=Sof(C50B)=Sof(H50B)=1-FVAR(1)
 Sof(C49A)=Sof(H49A)=Sof(C48A)=Sof(H48A)=Sof(C47A)=Sof(H47A)=Sof(C46A)=
 Sof(H46A)=Sof(C50A)=Sof(H50A)=FVAR(1)
 Sof(C45B)=Sof(H45B)=Sof(C41B)=Sof(H41B)=Sof(C42B)=Sof(H42B)=Sof(C43B)=
 Sof(H43B)=Sof(C44B)=Sof(H44B)=1-FVAR(2)
 Sof(C43A)=Sof(H43A)=Sof(C42A)=Sof(H42A)=Sof(C41A)=Sof(H41A)=Sof(C45A)=
 Sof(H45A)=Sof(C44A)=Sof(H44A)=FVAR(2)
 Sof(H21K)=Sof(H21L)=Sof(H21O)=Sof(H21P)=Sof(C25B)=Sof(H25C)=Sof(H25D)=
 Sof(O25B)=1-FVAR(3)
 Sof(H21I)=Sof(H21J)=Sof(H21M)=Sof(H21N)=Sof(C25A)=Sof(H25A)=Sof(H25B)=
 Sof(O25A)=FVAR(3)
5.a Secondary CH2 refined with riding coordinates:
 C101(H10A,H10B), C102(H10C,H10D), C103(H10E,H10F), C104(H10G,H10H), C105(H10I,
 H10J), C106(H10K,H10L), C107(H10M,H10N), C108(H10O,H10P), C109(H10Q,H10R),
 C110(H11A,H11B), C111(H11C,H11D), C112(H11E,H11F), C113(H11G,H11H), C114(H11I,
 H11J), C115(H11K,H11L), C116(H11M,H11N), C117(H11O,H11P), C118(H11Q,H11R),
 C201(H20A,H20B), C202(H20C,H20D), C203(H20E,H20F), C204(H20G,H20H), C205(H20I,
 H20J), C206(H20K,H20L), C207(H20M,H20N), C208(H20O,H20P), C209(H20Q,H20R),
 C210(H21A,H21B), C211(H21C,H21D), C212(H21E,H21F), C213(H21G,H21H), C214(H21K,
 H21L), C214(H21I,H21J), C216(H21O,H21P), C216(H21M,H21N), C217(H21Q,H21R),
 C218(H21S,H21T), C25A(H25A,H25B), C25B(H25C,H25D)
5.b Aromatic/amide H refined with riding coordinates:
 C2AA(H2AA), C3AA(H3AA), C409(H409), C410(H410), N405(H405), C303(H303),
 C304(H304), C309(H309), C310(H310), N305(H305), C43A(H43A), C42A(H42A),
 C41A(H41A), C45A(H45A), C44A(H44A), C49A(H49A), C48A(H48A), C47A(H47A),
 C46A(H46A), C50A(H50A), C45B(H45B), C41B(H41B), C42B(H42B), C43B(H43B),
 C44B(H44B), C49B(H49B), C48B(H48B), C47B(H47B), C46B(H46B), C50B(H50B)
5.c Fitted pentagon refined as free rotating group:
 C43A(C42A,C41A,C45A,C44A), C49A(C48A,C47A,C46A,C50A), C45B(C41B,C42B,C43B,
 C44B), C49B(C48B,C47B,C46B,C50B)
;
_olex2_submission_special_instructions 'No special instructions were received'
_oxdiff_exptl_absorpt_empirical_details
;
Empirical correction (ABSPACK) includes:
- Absorption correction using spherical harmonics
- Frame scaling
;
_oxdiff_exptl_absorpt_empirical_full_max 1.144
_oxdiff_exptl_absorpt_empirical_full_min 0.848

loop_
_space_group_symop_operation_xyz
'x, y, z'
'-x, -y, -z'

loop_
_atom_site_label
_atom_site_type_symbol
_atom_site_fract_x
_atom_site_fract_y
_atom_site_fract_z
_atom_site_U_iso_or_equiv
_atom_site_adp_type
_atom_site_occupancy
_atom_site_site_symmetry_order
_atom_site_calc_flag
_atom_site_refinement_flags_posn
_atom_site_refinement_flags_adp
_atom_site_refinement_flags_occupancy
_atom_site_disorder_assembly
_atom_site_disorder_group
C0AA C 0.00544(15) -0.16598(12) -0.01815(9) 0.0196(4) Uani 1 1 d . U . . .
C1AA C 0.07855(15) -0.20610(12) -0.01525(9) 0.0208(4) Uani 1 1 d . U . . .
C2AA C 0.15039(17) -0.30054(13) -0.01990(10) 0.0262(4) Uani 1 1 d . U . . .
H2AA H 0.143224 -0.354547 -0.027307 0.031 Uiso 1 1 calc R . . . .
C3AA C 0.25684(18) -0.23774(14) -0.00114(11) 0.0299(5) Uani 1 1 d . U . . .
H3AA H 0.316308 -0.252707 0.002662 0.036 Uiso 1 1 calc R . . . .
C405 C 0.18668(16) -0.14246(13) 0.00417(10) 0.0230(4) Uani 1 1 d . U . . .
C406 C 0.17291(15) -0.06746(12) 0.01234(10) 0.0219(4) Uani 1 1 d . U . . .
C407 C 0.24848(15) 0.07552(12) 0.03822(9) 0.0213(4) Uani 1 1 d . U . . .
C408 C 0.33830(16) 0.15744(13) 0.05897(10) 0.0240(4) Uani 1 1 d . U . . .
C409 C 0.50686(17) 0.25774(14) 0.09022(12) 0.0357(5) Uani 1 1 d . U . . .
H409 H 0.582895 0.276283 0.101729 0.043 Uiso 1 1 calc R . . . .
C410 C 0.46234(17) 0.31521(14) 0.08911(12) 0.0359(5) Uani 1 1 d . U . . .
H410 H 0.510283 0.370041 0.099931 0.043 Uiso 1 1 calc R . . . .
C411 C 0.29380(15) 0.21547(12) 0.05845(10) 0.0230(4) Uani 1 1 d . U . . .
C412 C 0.17404(15) 0.17228(12) 0.03841(9) 0.0202(4) Uani 1 1 d . U . . .
N401 N 0.06353(12) -0.08275(10) -0.00176(8) 0.0199(3) Uani 1 1 d . U . . .
N402 N 0.05936(14) -0.28652(11) -0.02759(8) 0.0241(3) Uani 1 1 d . U . . .
N403 N 0.27758(14) -0.15821(11) 0.01151(9) 0.0294(4) Uani 1 1 d . U . . .
N404 N 0.26030(13) 0.00831(10) 0.03265(8) 0.0230(3) Uani 1 1 d . U . . .
N405 N 0.15295(12) 0.08934(10) 0.02577(8) 0.0197(3) Uani 1 1 d . U . . .
H405 H 0.088122 0.050557 0.011780 0.024 Uiso 1 1 calc R . . . .
N406 N 0.44622(14) 0.17736(12) 0.07564(9) 0.0318(4) Uani 1 1 d . U . . .
N407 N 0.35458(14) 0.29592(11) 0.07337(9) 0.0306(4) Uani 1 1 d . U . . .
N408 N 0.10687(13) 0.20810(10) 0.03560(8) 0.0214(3) Uani 1 1 d . U . . .
C101 C 0.55349(17) -0.14253(15) 0.13973(12) 0.0340(5) Uani 1 1 d . U . . .
H10A H 0.518250 -0.122818 0.173005 0.041 Uiso 1 1 calc R . . . .
H10B H 0.511971 -0.201612 0.118701 0.041 Uiso 1 1 calc R . . . .
C102 C 0.54914(18) -0.10072(15) 0.09338(11) 0.0343(5) Uani 1 1 d . U . . .
H10C H 0.588742 -0.116796 0.061419 0.041 Uiso 1 1 calc R . . . .
H10D H 0.473319 -0.117760 0.073038 0.041 Uiso 1 1 calc R . . . .
C103 C 0.58403(17) 0.02780(16) 0.08394(11) 0.0344(5) Uani 1 1 d . U . . .
H10E H 0.506373 0.012441 0.068693 0.041 Uiso 1 1 calc R . . . .
H10F H 0.616023 0.011318 0.048170 0.041 Uiso 1 1 calc R . . . .
C104 C 0.63911(18) 0.11879(16) 0.11794(12) 0.0379(5) Uani 1 1 d . U . . .
H10G H 0.626781 0.147001 0.090748 0.046 Uiso 1 1 calc R . . . .
H10H H 0.608274 0.135081 0.154261 0.046 Uiso 1 1 calc R . . . .
C105 C 0.81267(19) 0.22909(15) 0.15878(12) 0.0353(5) Uani 1 1 d . U . . .
H10I H 0.787443 0.255544 0.194696 0.042 Uiso 1 1 calc R . . . .
H10J H 0.798214 0.248754 0.125898 0.042 Uiso 1 1 calc R . . . .
C106 C 0.93449(19) 0.25168(15) 0.17682(11) 0.0353(5) Uani 1 1 d . U . . .
H10K H 0.958661 0.224988 0.140511 0.042 Uiso 1 1 calc R . . . .
H10L H 0.972838 0.310965 0.188696 0.042 Uiso 1 1 calc R . . . .
C107 C 0.70647(19) -0.18130(15) 0.12260(12) 0.0372(5) Uani 1 1 d . U . . .
H10M H 0.687866 -0.179443 0.081596 0.045 Uiso 1 1 calc R . . . .
H10N H 0.668329 -0.237798 0.119798 0.045 Uiso 1 1 calc R . . . .
C108 C 0.82812(19) -0.15845(15) 0.13881(12) 0.0365(5) Uani 1 1 d . U . . .
H10O H 0.847724 -0.162569 0.178828 0.044 Uiso 1 1 calc R . . . .
H10P H 0.848688 -0.196249 0.107180 0.044 Uiso 1 1 calc R . . . .
C109 C 1.00137(18) -0.05371(16) 0.15287(11) 0.0344(5) Uani 1 1 d . U . . .
H10Q H 1.018262 -0.096377 0.123732 0.041 Uiso 1 1 calc R . . . .
H10R H 1.028676 -0.048088 0.195136 0.041 Uiso 1 1 calc R . . . .
C110 C 1.05471(19) 0.02572(16) 0.14421(11) 0.0359(5) Uani 1 1 d . U . . .
H11A H 1.131898 0.037086 0.144711 0.043 Uiso 1 1 calc R . . . .
H11B H 1.020528 0.021801 0.103823 0.043 Uiso 1 1 calc R . . . .
C111 C 1.09583(18) 0.16785(16) 0.18409(12) 0.0369(5) Uani 1 1 d . U . . .
H11C H 1.063439 0.163172 0.143046 0.044 Uiso 1 1 calc R . . . .
H11D H 1.173700 0.180593 0.186320 0.044 Uiso 1 1 calc R . . . .
C112 C 1.08060(18) 0.23561(15) 0.23371(12) 0.0380(5) Uani 1 1 d . U . . .
H11E H 1.106792 0.235953 0.274427 0.046 Uiso 1 1 calc R . . . .
H11F H 1.125558 0.288196 0.231458 0.046 Uiso 1 1 calc R . . . .
C113 C 0.66937(19) -0.14335(15) 0.22645(11) 0.0357(5) Uani 1 1 d . U . . .
H11G H 0.741250 -0.142370 0.239673 0.043 Uiso 1 1 calc R . . . .
H11H H 0.615332 -0.198413 0.218436 0.043 Uiso 1 1 calc R . . . .
C114 C 0.64728(18) -0.08266(15) 0.27901(12) 0.0355(5) Uani 1 1 d . U . . .
H11I H 0.575182 -0.083339 0.266811 0.043 Uiso 1 1 calc R . . . .
H11J H 0.648241 -0.097862 0.315645 0.043 Uiso 1 1 calc R . . . .
C115 C 0.7028(2) 0.06037(16) 0.33586(11) 0.0362(5) Uani 1 1 d . U . . .
H11K H 0.677495 0.043364 0.369671 0.043 Uiso 1 1 calc R . . . .
H11L H 0.644347 0.068418 0.314043 0.043 Uiso 1 1 calc R . . . .
C116 C 0.8031(2) 0.13918(16) 0.36175(11) 0.0363(5) Uani 1 1 d . U . . .
H11M H 0.787579 0.180843 0.392929 0.044 Uiso 1 1 calc R . . . .
H11N H 0.862266 0.130245 0.381962 0.044 Uiso 1 1 calc R . . . .
C117 C 0.9360(2) 0.23977(15) 0.33608(11) 0.0382(5) Uani 1 1 d . U . . .
H11O H 0.997330 0.224989 0.344641 0.046 Uiso 1 1 calc R . . . .
H11P H 0.931966 0.278148 0.374855 0.046 Uiso 1 1 calc R . . . .
C118 C 0.9532(2) 0.28002(15) 0.28774(11) 0.0400(5) Uani 1 1 d . U . . .
H11Q H 0.891058 0.294078 0.279536 0.048 Uiso 1 1 calc R . . . .
H11R H 1.018500 0.331093 0.304944 0.048 Uiso 1 1 calc R . . . .
K101 K 0.81159(3) 0.04863(3) 0.19501(2) 0.02421(10) Uani 1 1 d . U . . .
N101 N 0.66622(14) -0.12767(11) 0.16763(9) 0.0291(4) Uani 1 1 d . U . . .
N102 N 0.96562(15) 0.22807(12) 0.22858(9) 0.0319(4) Uani 1 1 d . U . . .
O101 O 0.59732(11) -0.01369(10) 0.12535(7) 0.0297(3) Uani 1 1 d . U . . .
O102 O 0.75447(12) 0.14185(10) 0.13742(8) 0.0319(3) Uani 1 1 d . U . . .
O103 O 0.88533(12) -0.07605(10) 0.14203(7) 0.0313(3) Uani 1 1 d . U . . .
O104 O 1.04480(12) 0.09183(10) 0.19281(7) 0.0310(3) Uani 1 1 d . U . . .
O105 O 0.72942(12) -0.00196(10) 0.29351(7) 0.0304(3) Uani 1 1 d . U . . .
O106 O 0.83621(13) 0.16750(10) 0.31265(7) 0.0353(3) Uani 1 1 d . U . . .
C201 C -0.0494(2) 0.73292(18) 0.24003(14) 0.0490(6) Uani 1 1 d . U . . .
H20A H -0.088513 0.675540 0.234832 0.059 Uiso 1 1 calc R . . . .
H20B H -0.072500 0.739303 0.201505 0.059 Uiso 1 1 calc R . . . .
C202 C -0.0817(2) 0.78658(19) 0.29271(14) 0.0506(6) Uani 1 1 d . U . . .
H20C H -0.161271 0.766844 0.285782 0.061 Uiso 1 1 calc R . . . .
H20D H -0.054598 0.783956 0.332100 0.061 Uiso 1 1 calc R . . . .
C203 C -0.0573(2) 0.92402(19) 0.34786(11) 0.0444(6) Uani 1 1 d . U . . .
H20E H -0.020844 0.924586 0.386364 0.053 Uiso 1 1 calc R . . . .
H20F H -0.135764 0.904328 0.346448 0.053 Uiso 1 1 calc R . . . .
C204 C -0.0167(2) 1.00868(19) 0.34698(11) 0.0434(6) Uani 1 1 d . U . . .
H20G H -0.046664 1.007281 0.306573 0.052 Uiso 1 1 calc R . . . .
H20H H -0.040740 1.043371 0.378950 0.052 Uiso 1 1 calc R . . . .
C205 C 0.1444(2) 1.12580(18) 0.36389(13) 0.0469(6) Uani 1 1 d . U . . .
H20I H 0.114711 1.157250 0.394581 0.056 Uiso 1 1 calc R . . . .
H20J H 0.123872 1.129842 0.323963 0.056 Uiso 1 1 calc R . . . .
C206 C 0.2679(2) 1.16067(19) 0.38396(13) 0.0502(6) Uani 1 1 d . U . . .
H20K H 0.296727 1.218773 0.389588 0.060 Uiso 1 1 calc R . . . .
H20L H 0.286890 1.157043 0.424252 0.060 Uiso 1 1 calc R . . . .
C207 C 0.1015(2) 0.72241(19) 0.29738(15) 0.0532(7) Uani 1 1 d . U . . .
H20M H 0.072832 0.662491 0.279732 0.064 Uiso 1 1 calc R . . . .
H20N H 0.067840 0.737976 0.332580 0.064 Uiso 1 1 calc R . . . .
C208 C 0.2228(3) 0.7550(2) 0.32091(16) 0.0596(8) Uani 1 1 d . U . . .
H20O H 0.238518 0.730667 0.350347 0.072 Uiso 1 1 calc R . . . .
H20P H 0.257841 0.740257 0.286219 0.072 Uiso 1 1 calc R . . . .
C209 C 0.3814(2) 0.8752(2) 0.37401(14) 0.0518(6) Uani 1 1 d . U . . .
H20Q H 0.417785 0.868066 0.339023 0.062 Uiso 1 1 calc R . . . .
H20R H 0.398228 0.845228 0.398494 0.062 Uiso 1 1 calc R . . . .
C210 C 0.4227(2) 0.9636(2) 0.41318(12) 0.0477(6) Uani 1 1 d . U . . .
H21A H 0.383291 0.971379 0.446779 0.057 Uiso 1 1 calc R . . . .
H21B H 0.500182 0.983755 0.431737 0.057 Uiso 1 1 calc R . . . .
C211 C 0.4425(2) 1.09364(19) 0.41208(13) 0.0497(6) Uani 1 1 d . U . . .
H21C H 0.517733 1.114640 0.434883 0.060 Uiso 1 1 calc R . . . .
H21D H 0.396478 1.100676 0.442290 0.060 Uiso 1 1 calc R . . . .
C212 C 0.4353(2) 1.14102(19) 0.37077(14) 0.0499(6) Uani 1 1 d . U . . .
H21E H 0.468063 1.199707 0.395837 0.060 Uiso 1 1 calc R . . . .
H21F H 0.477635 1.130563 0.339046 0.060 Uiso 1 1 calc R . . . .
C213 C 0.0977(2) 0.71520(19) 0.18998(13) 0.0524(6) Uani 1 1 d . U . . .
H21G H 0.046568 0.657888 0.169923 0.063 Uiso 1 1 calc R . . . .
H21H H 0.170663 0.715783 0.199005 0.063 Uiso 1 1 calc R . . . .
C214 C 0.0960(2) 0.75817(18) 0.14534(13) 0.0504(6) Uani 1 1 d . U . . .
H21K H 0.118853 0.730990 0.108637 0.061 Uiso 0.737(6) 1 calc R . P A 2
H21L H 0.020402 0.750102 0.131877 0.061 Uiso 0.737(6) 1 calc R . P A 2
H21I H 0.107041 0.730223 0.104563 0.061 Uiso 0.263(6) 1 calc R . P A 1
H21J H 0.031869 0.771413 0.141245 0.061 Uiso 0.263(6) 1 calc R . P A 1
C216 C 0.3268(2) 0.95141(18) 0.17155(12) 0.0400(5) Uani 1 1 d . U . . .
H21O H 0.406139 0.969933 0.178108 0.048 Uiso 0.737(6) 1 calc R . P A 2
H21P H 0.299518 0.952126 0.131413 0.048 Uiso 0.737(6) 1 calc R . P A 2
H21M H 0.390525 0.944557 0.188702 0.048 Uiso 0.263(6) 1 calc R . P A 1
H21N H 0.345851 0.975689 0.140229 0.048 Uiso 0.263(6) 1 calc R . P A 1
C217 C 0.3565(2) 1.08907(17) 0.23185(12) 0.0425(5) Uani 1 1 d . U . . .
H21Q H 0.344332 1.100394 0.194097 0.051 Uiso 1 1 calc R . . . .
H21R H 0.434706 1.103963 0.244803 0.051 Uiso 1 1 calc R . . . .
C218 C 0.3170(2) 1.13888(17) 0.28288(12) 0.0420(5) Uani 1 1 d . U . . .
H21S H 0.361512 1.197170 0.293724 0.050 Uiso 1 1 calc R . . . .
H21T H 0.241659 1.129215 0.267012 0.050 Uiso 1 1 calc R . . . .
K201 K 0.19494(4) 0.93671(3) 0.30044(2) 0.02978(11) Uani 1 1 d . U . . .
N201 N 0.06866(17) 0.75196(14) 0.24987(10) 0.0426(4) Uani 1 1 d . U . . .
N202 N 0.32191(16) 1.11907(13) 0.33981(9) 0.0386(4) Uani 1 1 d . U . . .
O201 O -0.03628(13) 0.86999(11) 0.29551(8) 0.0381(4) Uani 1 1 d . U . . .
O202 O 0.10066(13) 1.04220(12) 0.35834(7) 0.0383(4) Uani 1 1 d . U . . .
O203 O 0.26500(14) 0.84243(12) 0.35090(9) 0.0459(4) Uani 1 1 d . U . . .
O204 O 0.40741(13) 1.00931(12) 0.37522(8) 0.0421(4) Uani 1 1 d . U . . .
O206 O 0.29841(16) 1.00507(12) 0.22005(9) 0.0471(4) Uani 1 1 d . U . . .
C25A C 0.2236(10) 0.8604(7) 0.1385(5) 0.043(2) Uani 0.263(6) 1 d . U P A 1
H25A H 0.161654 0.866330 0.118094 0.051 Uiso 0.263(6) 1 calc R . P A 1
H25B H 0.245551 0.823522 0.106943 0.051 Uiso 0.263(6) 1 calc R . P A 1
O25A O 0.1925(6) 0.8267(5) 0.1855(4) 0.0383(13) Uani 0.263(6) 1 d . U P A 1
C25B C 0.2784(3) 0.8674(2) 0.17147(18) 0.0367(8) Uani 0.737(6) 1 d . U P A 2
H25C H 0.290705 0.828965 0.135916 0.044 Uiso 0.737(6) 1 calc R . P A 2
H25D H 0.311386 0.864895 0.209590 0.044 Uiso 0.737(6) 1 calc R . P A 2
O25B O 0.1638(2) 0.84701(16) 0.16757(12) 0.0346(6) Uani 0.737(6) 1 d . U P A 2
C301 C 0.98698(18) 1.16377(16) 0.52092(11) 0.0343(5) Uani 1 1 d . U . . .
C302 C 0.91111(19) 1.20227(17) 0.52166(11) 0.0385(5) Uani 1 1 d . U . . .
C303 C 0.8348(2) 1.2943(2) 0.52979(16) 0.0631(9) Uani 1 1 d . U . . .
H303 H 0.839492 1.348003 0.538662 0.076 Uiso 1 1 calc R . . . .
C304 C 0.7297(2) 1.22993(19) 0.51094(14) 0.0521(7) Uani 1 1 d . U . . .
H304 H 0.668983 1.243695 0.508182 0.063 Uiso 1 1 calc R . . . .
C305 C 0.80487(19) 1.13763(17) 0.50253(11) 0.0362(5) Uani 1 1 d . U . . .
C306 C 0.82120(18) 1.06266(16) 0.49094(10) 0.0328(5) Uani 1 1 d . U . . .
C307 C 0.75085(17) 0.91902(16) 0.46245(10) 0.0329(5) Uani 1 1 d . U . . .
C308 C 0.66390(19) 0.83574(17) 0.43952(12) 0.0403(5) Uani 1 1 d . U . . .
C309 C 0.4980(2) 0.7318(2) 0.40450(17) 0.0662(9) Uani 1 1 d . U . . .
H309 H 0.421975 0.711333 0.391328 0.079 Uiso 1 1 calc R . . . .
C310 C 0.5454(2) 0.6762(2) 0.40544(18) 0.0681(9) Uani 1 1 d . U . . .
H310 H 0.499557 0.620626 0.393230 0.082 Uiso 1 1 calc R . . . .
C311 C 0.71183(19) 0.78020(17) 0.43988(12) 0.0405(5) Uani 1 1 d . U . . .
C312 C 0.83077(18) 0.82587(16) 0.46066(11) 0.0349(5) Uani 1 1 d . U . . .
N301 N 0.93175(14) 1.08038(13) 0.50259(8) 0.0318(4) Uani 1 1 d . U . . .
N302 N 0.92799(18) 1.28261(15) 0.53568(12) 0.0532(6) Uani 1 1 d . U . . .
N303 N 0.71182(17) 1.15135(15) 0.49691(10) 0.0418(5) Uani 1 1 d . U . . .
N304 N 0.73632(15) 0.98651(14) 0.46939(9) 0.0349(4) Uani 1 1 d . U . . .
N305 N 0.84798(14) 0.90820(13) 0.47510(8) 0.0321(4) Uani 1 1 d . U . . .
H305 H 0.911647 0.948273 0.490214 0.039 Uiso 1 1 calc R . . . .
N306 N 0.55550(17) 0.81321(16) 0.42150(12) 0.0552(6) Uani 1 1 d . U . . .
N307 N 0.65350(19) 0.69837(16) 0.42297(13) 0.0572(6) Uani 1 1 d . U . . .
N308 N 0.90059(16) 0.79155(14) 0.46222(9) 0.0376(5) Uani 1 1 d . U . . .
C401 C 0.18965(18) 0.54421(14) 0.07576(11) 0.0292(4) Uani 1 1 d . U . . .
C402 C 0.38329(18) 0.51260(14) 0.09772(11) 0.0319(4) Uani 1 1 d . U . . .
C403 C 0.36513(19) 0.59603(14) 0.02863(11) 0.0327(5) Uani 1 1 d . U . . .
C404 C 0.34965(19) 0.63971(15) 0.17246(12) 0.0368(5) Uani 1 1 d . U . . .
Fe1 Fe 0.28060(2) 0.49916(2) 0.02796(2) 0.02673(8) Uani 1 1 d . U . . .
Fe2 Fe 0.27336(2) 0.53317(2) 0.14256(2) 0.02796(8) Uani 1 1 d . U . . .
O401 O 0.11758(14) 0.56549(12) 0.06799(8) 0.0417(4) Uani 1 1 d . U . . .
O402 O 0.46889(13) 0.50873(11) 0.10969(9) 0.0451(4) Uani 1 1 d . U . . .
O403 O 0.42221(15) 0.65734(11) 0.02609(9) 0.0475(5) Uani 1 1 d . U . . .
O404 O 0.39687(16) 0.71102(12) 0.19468(10) 0.0569(5) Uani 1 1 d . U . . .
C43A C 0.1369(3) 0.5001(4) 0.1858(3) 0.0372(13) Uani 0.600(11) 1 d . U P B 1
H43A H 0.078817 0.516905 0.184005 0.045 Uiso 0.600(11) 1 calc R . P B 1
C42A C 0.2365(5) 0.5423(2) 0.23198(18) 0.0454(14) Uani 0.600(11) 1 d G U P B 1
H42A H 0.255070 0.591644 0.265693 0.055 Uiso 0.600(11) 1 calc R . P B 1
C41A C 0.3028(3) 0.4961(3) 0.2176(2) 0.0424(12) Uani 0.600(11) 1 d G U P B 1
H41A H 0.372414 0.509733 0.240266 0.051 Uiso 0.600(11) 1 calc R . P B 1
C45A C 0.2442(4) 0.4252(2) 0.1626(2) 0.0356(12) Uani 0.600(11) 1 d G U P B 1
H45A H 0.268683 0.384369 0.142864 0.043 Uiso 0.600(11) 1 calc R . P B 1
C44A C 0.1417(3) 0.4277(3) 0.14293(15) 0.0322(12) Uani 0.600(11) 1 d G U P B 1
H44A H 0.087230 0.388802 0.108092 0.039 Uiso 0.600(11) 1 calc R . P B 1
C49A C 0.1963(4) 0.4470(2) -0.06681(18) 0.0399(10) Uani 0.753(15) 1 d . U P C 1
H49A H 0.176067 0.476376 -0.088380 0.048 Uiso 0.753(15) 1 calc R . P C 1
C48A C 0.1309(2) 0.4037(3) -0.0331(2) 0.0362(10) Uani 0.753(15) 1 d G U P C 1
H48A H 0.060414 0.399782 -0.028649 0.043 Uiso 0.753(15) 1 calc R . P C 1
C47A C 0.1922(5) 0.36758(17) -0.00723(15) 0.0352(11) Uani 0.753(15) 1 d G U P C 1
H47A H 0.168830 0.335780 0.017071 0.042 Uiso 0.753(15) 1 calc R . P C 1
C46A C 0.2954(4) 0.3885(3) -0.0250(2) 0.0363(10) Uani 0.753(15) 1 d G U P C 1
H46A H 0.351488 0.372817 -0.014404 0.044 Uiso 0.753(15) 1 calc R . P C 1
C50A C 0.2979(3) 0.4376(3) -0.06183(17) 0.0382(11) Uani 0.753(15) 1 d G U P C 1
H50A H 0.355961 0.459710 -0.079576 0.046 Uiso 0.753(15) 1 calc R . P C 1
C45B C 0.1836(8) 0.4066(3) 0.1393(2) 0.039(2) Uani 0.400(11) 1 d . U P B 2
H45B H 0.158251 0.357721 0.104513 0.046 Uiso 0.400(11) 1 calc R . P B 2
C41B C 0.2876(6) 0.4433(5) 0.1813(4) 0.045(2) Uani 0.400(11) 1 d G U P B 2
H41B H 0.342302 0.422599 0.178746 0.054 Uiso 0.400(11) 1 calc R . P B 2
C42B C 0.2934(5) 0.5171(5) 0.2278(3) 0.0454(18) Uani 0.400(11) 1 d G U P B 2
H42B H 0.352606 0.553205 0.261055 0.054 Uiso 0.400(11) 1 calc R . P B 2
C43B C 0.1930(7) 0.5260(4) 0.2146(3) 0.0365(17) Uani 0.400(11) 1 d G U P B 2
H43B H 0.174922 0.569045 0.237691 0.044 Uiso 0.400(11) 1 calc R . P B 2
C44B C 0.1252(3) 0.4578(6) 0.1599(3) 0.0353(18) Uani 0.400(11) 1 d G U P B 2
H44B H 0.054805 0.448230 0.140943 0.042 Uiso 0.400(11) 1 calc R . P B 2
C49B C 0.1691(12) 0.4413(9) -0.0571(6) 0.037(2) Uani 0.247(15) 1 d . U P C 2
H49B H 0.122985 0.463716 -0.070229 0.045 Uiso 0.247(15) 1 calc R . P C 2
C48B C 0.1438(9) 0.3874(9) -0.0232(6) 0.036(3) Uani 0.247(15) 1 d G U P C 2
H48B H 0.078205 0.368272 -0.010371 0.043 Uiso 0.247(15) 1 calc R . P C 2
C47B C 0.2362(16) 0.3678(5) -0.0125(5) 0.035(3) Uani 0.247(15) 1 d G U P C 2
H47B H 0.241805 0.333615 0.008593 0.042 Uiso 0.247(15) 1 calc R . P C 2
C46B C 0.3187(8) 0.4096(9) -0.0397(7) 0.039(3) Uani 0.247(15) 1 d G U P C 2
H46B H 0.387694 0.407639 -0.039546 0.047 Uiso 0.247(15) 1 calc R . P C 2
C50B C 0.2772(13) 0.4551(7) -0.0673(5) 0.040(3) Uani 0.247(15) 1 d G U P C 2
H50B H 0.314259 0.488046 -0.088261 0.048 Uiso 0.247(15) 1 calc R . P C 2

loop_
_atom_site_aniso_label
_atom_site_aniso_U_11
_atom_site_aniso_U_22
_atom_site_aniso_U_33
_atom_site_aniso_U_23
_atom_site_aniso_U_13
_atom_site_aniso_U_12
C0AA 0.0183(9) 0.0170(9) 0.0245(10) 0.0082(8) 0.0046(7) 0.0075(7)
C1AA 0.0201(9) 0.0190(9) 0.0241(10) 0.0068(8) 0.0030(7) 0.0100(7)
C2AA 0.0306(10) 0.0201(10) 0.0325(12) 0.0084(9) 0.0061(8) 0.0165(8)
C3AA 0.0277(10) 0.0262(10) 0.0389(13) 0.0090(10) 0.0022(9) 0.0181(8)
C405 0.0202(9) 0.0195(9) 0.0300(11) 0.0079(9) 0.0023(8) 0.0103(7)
C406 0.0176(8) 0.0197(9) 0.0289(11) 0.0080(8) 0.0027(7) 0.0094(7)
C407 0.0165(8) 0.0211(9) 0.0272(10) 0.0076(8) 0.0038(7) 0.0097(7)
C408 0.0178(8) 0.0211(9) 0.0325(11) 0.0084(9) 0.0033(8) 0.0087(7)
C409 0.0164(10) 0.0255(11) 0.0573(16) 0.0096(11) 0.0032(9) 0.0053(8)
C410 0.0199(9) 0.0211(11) 0.0591(16) 0.0138(11) 0.0045(10) 0.0010(8)
C411 0.0176(8) 0.0195(9) 0.0319(11) 0.0099(9) 0.0058(8) 0.0066(7)
C412 0.0182(8) 0.0162(9) 0.0269(10) 0.0091(8) 0.0055(7) 0.0064(7)
N401 0.0173(7) 0.0185(8) 0.0251(9) 0.0080(7) 0.0039(6) 0.0086(6)
N402 0.0256(8) 0.0209(8) 0.0286(9) 0.0095(7) 0.0057(7) 0.0122(7)
N403 0.0224(8) 0.0240(9) 0.0412(11) 0.0075(8) 0.0002(7) 0.0140(7)
N404 0.0154(7) 0.0188(8) 0.0329(10) 0.0066(7) 0.0020(6) 0.0079(6)
N405 0.0131(7) 0.0157(8) 0.0295(9) 0.0079(7) 0.0026(6) 0.0055(6)
N406 0.0170(8) 0.0260(9) 0.0478(12) 0.0083(9) 0.0022(7) 0.0089(7)
N407 0.0224(8) 0.0209(9) 0.0483(12) 0.0128(9) 0.0078(8) 0.0081(7)
N408 0.0182(8) 0.0176(8) 0.0293(9) 0.0084(7) 0.0057(6) 0.0082(6)
C101 0.0199(9) 0.0281(12) 0.0456(14) 0.0120(10) -0.0002(9) 0.0027(8)
C102 0.0237(11) 0.0379(12) 0.0332(12) 0.0072(10) -0.0029(8) 0.0100(9)
C103 0.0209(10) 0.0511(13) 0.0379(13) 0.0237(11) 0.0029(8) 0.0161(9)
C104 0.0296(10) 0.0499(13) 0.0507(15) 0.0311(12) 0.0093(10) 0.0232(10)
C105 0.0442(12) 0.0335(11) 0.0383(13) 0.0199(11) 0.0069(10) 0.0213(10)
C106 0.0400(11) 0.0291(12) 0.0366(12) 0.0172(11) 0.0033(10) 0.0100(9)
C107 0.0341(11) 0.0252(11) 0.0449(13) 0.0041(10) 0.0032(10) 0.0123(9)
C108 0.0367(11) 0.0312(11) 0.0438(14) 0.0101(11) 0.0074(10) 0.0192(9)
C109 0.0291(10) 0.0459(13) 0.0349(12) 0.0135(11) 0.0089(9) 0.0231(10)
C110 0.0277(11) 0.0498(13) 0.0302(12) 0.0124(10) 0.0099(9) 0.0165(10)
C111 0.0253(11) 0.0467(13) 0.0441(14) 0.0278(11) 0.0092(9) 0.0100(10)
C112 0.0296(10) 0.0347(12) 0.0436(14) 0.0209(10) -0.0002(9) 0.0016(9)
C113 0.0322(12) 0.0281(11) 0.0430(12) 0.0156(10) 0.0007(9) 0.0071(9)
C114 0.0280(11) 0.0363(12) 0.0416(13) 0.0197(10) 0.0087(9) 0.0070(9)
C115 0.0377(12) 0.0450(13) 0.0367(13) 0.0184(10) 0.0164(10) 0.0240(10)
C116 0.0481(13) 0.0376(13) 0.0289(11) 0.0117(10) 0.0127(10) 0.0228(10)
C117 0.0453(13) 0.0323(13) 0.0297(11) 0.0064(9) 0.0021(10) 0.0126(9)
C118 0.0506(14) 0.0253(12) 0.0349(12) 0.0081(9) 0.0021(10) 0.0087(10)
K101 0.0215(2) 0.0248(2) 0.0273(2) 0.01042(19) 0.00232(16) 0.01010(17)
N101 0.0225(8) 0.0248(8) 0.0360(9) 0.0081(7) 0.0000(7) 0.0088(7)
N102 0.0348(9) 0.0261(9) 0.0325(9) 0.0134(8) 0.0023(7) 0.0081(7)
O101 0.0236(7) 0.0333(8) 0.0318(8) 0.0131(7) -0.0001(6) 0.0110(6)
O102 0.0281(7) 0.0331(8) 0.0424(9) 0.0193(7) 0.0045(6) 0.0168(6)
O103 0.0260(7) 0.0339(8) 0.0382(9) 0.0132(7) 0.0061(6) 0.0169(6)
O104 0.0261(7) 0.0367(8) 0.0322(8) 0.0166(7) 0.0079(6) 0.0111(6)
O105 0.0270(8) 0.0304(8) 0.0345(8) 0.0130(6) 0.0101(6) 0.0106(6)
O106 0.0440(9) 0.0307(8) 0.0269(8) 0.0082(6) 0.0052(6) 0.0124(7)
C201 0.0411(12) 0.0436(14) 0.0581(17) 0.0212(13) -0.0002(11) 0.0119(11)
C202 0.0346(13) 0.0656(15) 0.0626(17) 0.0380(14) 0.0142(12) 0.0186(12)
C203 0.0298(12) 0.0802(16) 0.0320(12) 0.0221(12) 0.0124(10) 0.0291(12)
C204 0.0376(11) 0.0745(15) 0.0294(12) 0.0133(12) 0.0096(10) 0.0399(11)
C205 0.0562(13) 0.0534(14) 0.0373(14) 0.0075(13) 0.0085(11) 0.0371(12)
C206 0.0545(13) 0.0455(15) 0.0396(14) -0.0001(12) -0.0007(11) 0.0233(12)
C207 0.0585(15) 0.0440(15) 0.0577(16) 0.0207(14) -0.0021(13) 0.0224(12)
C208 0.0637(16) 0.0602(15) 0.066(2) 0.0262(15) -0.0020(14) 0.0378(13)
C209 0.0369(12) 0.0798(16) 0.0560(17) 0.0386(14) 0.0062(11) 0.0314(12)
C210 0.0277(12) 0.0835(16) 0.0402(14) 0.0337(12) 0.0015(9) 0.0229(12)
C211 0.0364(13) 0.0661(15) 0.0361(14) 0.0111(11) -0.0073(10) 0.0181(12)
C212 0.0341(12) 0.0492(15) 0.0492(16) 0.0101(13) -0.0083(11) 0.0075(11)
C213 0.0554(16) 0.0435(14) 0.0490(14) 0.0016(11) 0.0000(12) 0.0250(13)
C214 0.0500(15) 0.0450(14) 0.0404(13) -0.0008(11) 0.0065(11) 0.0159(11)
C216 0.0393(13) 0.0595(14) 0.0337(12) 0.0207(11) 0.0168(10) 0.0286(11)
C217 0.0384(13) 0.0472(13) 0.0423(14) 0.0223(11) 0.0095(10) 0.0119(11)
C218 0.0392(13) 0.0356(13) 0.0453(13) 0.0147(11) 0.0013(10) 0.0101(10)
K201 0.0257(2) 0.0428(3) 0.0255(2) 0.0126(2) 0.00575(17) 0.0188(2)
N201 0.0425(10) 0.0417(10) 0.0453(11) 0.0148(9) 0.0017(8) 0.0215(8)
N202 0.0326(9) 0.0415(10) 0.0344(10) 0.0088(8) -0.0012(8) 0.0128(8)
O201 0.0311(8) 0.0548(10) 0.0353(9) 0.0207(8) 0.0105(6) 0.0205(7)
O202 0.0358(8) 0.0548(10) 0.0310(8) 0.0116(8) 0.0068(7) 0.0294(7)
O203 0.0376(9) 0.0581(10) 0.0482(10) 0.0234(9) -0.0018(7) 0.0251(8)
O204 0.0316(8) 0.0592(10) 0.0349(9) 0.0183(8) -0.0010(6) 0.0182(7)
O206 0.0601(11) 0.0433(9) 0.0460(10) 0.0202(8) 0.0311(8) 0.0220(8)
C25A 0.053(5) 0.050(3) 0.036(4) 0.011(2) 0.024(4) 0.035(2)
O25A 0.042(3) 0.044(2) 0.0321(18) 0.0084(14) 0.0046(16) 0.0265(19)
C25B 0.0312(15) 0.0501(16) 0.0352(19) 0.0126(15) 0.0104(15) 0.0255(13)
O25B 0.0280(11) 0.0431(12) 0.0328(10) 0.0094(9) 0.0073(9) 0.0182(9)
C301 0.0292(11) 0.0461(12) 0.0276(12) 0.0104(11) 0.0072(9) 0.0174(9)
C302 0.0329(11) 0.0478(12) 0.0326(13) 0.0069(11) 0.0086(9) 0.0199(9)
C303 0.0482(14) 0.0455(16) 0.083(2) -0.0022(16) 0.0143(15) 0.0275(11)
C304 0.0377(12) 0.0537(15) 0.0617(18) 0.0043(14) 0.0113(12) 0.0290(11)
C305 0.0306(10) 0.0486(12) 0.0285(12) 0.0087(11) 0.0068(9) 0.0196(9)
C306 0.0267(10) 0.0485(11) 0.0254(11) 0.0123(10) 0.0064(8) 0.0181(8)
C307 0.0244(10) 0.0478(11) 0.0261(11) 0.0130(10) 0.0052(8) 0.0145(9)
C308 0.0258(10) 0.0504(13) 0.0392(14) 0.0134(12) 0.0014(9) 0.0127(9)
C309 0.0282(13) 0.0617(17) 0.089(2) 0.0184(19) -0.0026(14) 0.0069(11)
C310 0.0361(13) 0.0539(18) 0.096(3) 0.0197(19) 0.0010(15) 0.0061(12)
C311 0.0287(10) 0.0474(12) 0.0405(14) 0.0152(12) 0.0033(10) 0.0111(9)
C312 0.0274(10) 0.0447(12) 0.0285(12) 0.0103(11) 0.0037(9) 0.0129(9)
N301 0.0256(8) 0.0458(11) 0.0259(10) 0.0136(9) 0.0068(7) 0.0157(8)
N302 0.0412(11) 0.0454(12) 0.0617(15) -0.0016(12) 0.0112(11) 0.0229(10)
N303 0.0363(10) 0.0533(12) 0.0387(12) 0.0093(10) 0.0114(9) 0.0270(10)
N304 0.0254(9) 0.0503(11) 0.0302(10) 0.0140(9) 0.0053(7) 0.0172(8)
N305 0.0213(8) 0.0439(11) 0.0280(10) 0.0105(9) 0.0045(7) 0.0120(8)
N306 0.0272(10) 0.0556(13) 0.0673(16) 0.0103(13) -0.0033(10) 0.0126(9)
N307 0.0366(11) 0.0510(13) 0.0754(18) 0.0235(13) 0.0022(11) 0.0094(10)
N308 0.0309(10) 0.0471(13) 0.0322(11) 0.0104(10) 0.0034(8) 0.0169(9)
C401 0.0315(10) 0.0260(11) 0.0337(10) 0.0130(8) 0.0098(8) 0.0129(8)
C402 0.0262(10) 0.0240(11) 0.0450(10) 0.0138(9) 0.0092(7) 0.0080(8)
C403 0.0358(12) 0.0236(9) 0.0425(13) 0.0150(9) 0.0166(9) 0.0117(8)
C404 0.0300(12) 0.0293(10) 0.0462(14) 0.0108(10) 0.0111(9) 0.0081(8)
Fe1 0.02683(16) 0.01943(16) 0.03665(18) 0.01293(14) 0.01175(13) 0.00882(12)
Fe2 0.02458(16) 0.02434(17) 0.03381(18) 0.01229(14) 0.00529(12) 0.00712(12)
O401 0.0425(10) 0.0524(12) 0.0422(10) 0.0165(9) 0.0105(8) 0.0330(9)
O402 0.0265(8) 0.0407(11) 0.0690(13) 0.0204(9) 0.0079(8) 0.0146(7)
O403 0.0537(11) 0.0275(9) 0.0624(12) 0.0217(9) 0.0233(9) 0.0102(8)
O404 0.0528(12) 0.0295(9) 0.0707(14) 0.0064(9) 0.0219(10) 0.0048(8)
C43A 0.043(2) 0.040(3) 0.043(3) 0.023(3) 0.024(2) 0.022(2)
C42A 0.065(4) 0.036(2) 0.0330(18) 0.0116(17) 0.0121(18) 0.017(2)
C41A 0.045(2) 0.043(3) 0.039(2) 0.020(2) 0.0020(16) 0.0134(18)
C45A 0.042(3) 0.030(2) 0.042(3) 0.0185(17) 0.014(2) 0.017(2)
C44A 0.035(2) 0.028(2) 0.033(2) 0.0159(16) 0.0109(16) 0.0063(16)
C49A 0.049(3) 0.0323(18) 0.0358(14) 0.0140(13) 0.0069(14) 0.0127(17)
C48A 0.0308(14) 0.0236(19) 0.046(2) 0.0083(14) 0.0074(12) 0.0056(11)
C47A 0.047(3) 0.0181(14) 0.0421(19) 0.0104(13) 0.0204(17) 0.0132(15)
C46A 0.040(2) 0.0251(17) 0.044(2) 0.0080(13) 0.0128(16) 0.0172(16)
C50A 0.0422(19) 0.029(2) 0.0387(15) 0.0104(13) 0.0195(15) 0.0075(16)
C45B 0.052(5) 0.021(2) 0.040(3) 0.013(2) 0.016(3) 0.008(3)
C41B 0.058(4) 0.050(4) 0.045(5) 0.030(4) 0.015(3) 0.031(4)
C42B 0.051(3) 0.048(4) 0.033(2) 0.016(2) 0.003(2) 0.015(3)
C43B 0.054(5) 0.027(3) 0.032(3) 0.014(2) 0.014(3) 0.016(3)
C44B 0.033(2) 0.030(4) 0.038(4) 0.015(3) 0.013(2) 0.004(2)
C49B 0.047(5) 0.032(4) 0.032(3) 0.009(3) 0.008(3) 0.018(3)
C48B 0.035(4) 0.026(4) 0.038(5) 0.008(3) 0.012(3) 0.005(3)
C47B 0.047(8) 0.0209(19) 0.036(5) 0.010(2) 0.011(4) 0.012(3)
C46B 0.041(5) 0.027(4) 0.048(4) 0.008(4) 0.018(4) 0.014(4)
C50B 0.054(6) 0.026(4) 0.0396(18) 0.013(2) 0.021(3) 0.012(4)

loop_
_atom_type_symbol
_atom_type_description
_atom_type_scat_dispersion_real
_atom_type_scat_dispersion_imag
_atom_type_scat_source
C C 0.0033 0.0016 'International Tables Vol C Tables 4.2.6.8 and 6.1.1.4'
H H 0.0000 0.0000 'International Tables Vol C Tables 4.2.6.8 and 6.1.1.4'
Fe Fe 0.3463 0.8444 'International Tables Vol C Tables 4.2.6.8 and 6.1.1.4'
K K 0.2009 0.2494 'International Tables Vol C Tables 4.2.6.8 and 6.1.1.4'
N N 0.0061 0.0033 'International Tables Vol C Tables 4.2.6.8 and 6.1.1.4'
O O 0.0106 0.0060 'International Tables Vol C Tables 4.2.6.8 and 6.1.1.4'
Cl Cl 0.1484 0.1585 'International Tables Vol C Tables 4.2.6.8 and 6.1.1.4'

loop_
_exptl_crystal_face_index_h
_exptl_crystal_face_index_k
_exptl_crystal_face_index_l
_exptl_crystal_face_perp_dist
0 -1 0 0.1033
0 1 0 0.1033
-2 0 5 0.2200
2 3 -5 0.1075
3 -2 5 0.1915
-1 0 0 0.1885
2 -2 -5 0.1831

loop_
_geom_angle_atom_site_label_1
_geom_angle_atom_site_label_2
_geom_angle_atom_site_label_3
_geom_angle
_geom_angle_site_symmetry_1
_geom_angle_site_symmetry_3
N401 C0AA C1AA 110.25(16) . .
N401 C0AA N408 127.14(17) . 2
N408 C0AA C1AA 122.60(17) 2 .
C0AA C1AA C405 105.86(17) . .
N402 C1AA C0AA 131.35(18) . .
N402 C1AA C405 122.79(17) . .
N402 C2AA C3AA 123.27(19) . .
N403 C3AA C2AA 123.94(19) . .
C406 C405 C1AA 106.07(16) . .
N403 C405 C1AA 122.33(18) . .
N403 C405 C406 131.59(19) . .
N401 C406 C405 110.20(17) . .
N401 C406 N404 127.11(18) . .
N404 C406 C405 122.68(17) . .
N404 C407 C408 125.15(17) . .
N404 C407 N405 130.21(18) . .
N405 C407 C408 104.64(16) . .
C411 C408 C407 108.73(16) . .
N406 C408 C407 128.11(19) . .
N406 C408 C411 123.16(19) . .
N406 C409 C410 123.6(2) . .
N407 C410 C409 123.6(2) . .
C408 C411 C412 108.32(17) . .
N407 C411 C408 123.61(18) . .
N407 C411 C412 128.07(18) . .
N405 C412 C411 105.28(16) . .
N408 C412 C411 124.54(18) . .
N408 C412 N405 130.16(17) . .
C406 N401 C0AA 107.61(16) . .
C2AA N402 C1AA 113.78(17) . .
C3AA N403 C405 113.88(18) . .
C407 N404 C406 122.85(17) . .
C412 N405 C407 112.98(15) . .
C408 N406 C409 113.11(19) . .
C410 N407 C411 112.94(18) . .
C412 N408 C0AA 123.11(17) . 2
N101 C101 C102 113.48(18) . .
O101 C102 C101 109.34(18) . .
O101 C103 C104 109.58(19) . .
O102 C104 C103 109.68(19) . .
O102 C105 C106 110.19(18) . .
N102 C106 C105 113.87(19) . .
N101 C107 C108 114.38(19) . .
O103 C108 C107 109.33(19) . .
O103 C109 C110 108.78(19) . .
O104 C110 C109 110.65(18) . .
O104 C111 C112 109.64(18) . .
N102 C112 C111 113.90(19) . .
N101 C113 C114 114.4(2) . .
O105 C114 C113 109.33(18) . .
O105 C115 C116 108.86(18) . .
O106 C116 C115 110.13(19) . .
O106 C117 C118 109.06(19) . .
N102 C118 C117 113.8(2) . .
N101 K101 N102 177.20(5) . .
O101 K101 N101 61.45(5) . .
O101 K101 N102 121.04(5) . .
O101 K101 O104 146.79(5) . .
O101 K101 O105 90.59(4) . .
O101 K101 O106 110.41(5) . .
O102 K101 N101 121.86(5) . .
O102 K101 N102 60.83(5) . .
O102 K101 O101 61.29(5) . .
O102 K101 O103 126.91(5) . .
O102 K101 O104 103.40(5) . .
O102 K101 O105 129.38(5) . .
O102 K101 O106 89.93(5) . .
O103 K101 N101 60.18(5) . .
O103 K101 N102 119.23(5) . .
O103 K101 O101 103.49(5) . .
O103 K101 O104 60.30(5) . .
O103 K101 O105 98.79(5) . .
O103 K101 O106 139.19(5) . .
O104 K101 N101 119.03(5) . .
O104 K101 N102 59.81(5) . .
O105 K101 N101 59.78(5) . .
O105 K101 N102 118.19(5) . .
O105 K101 O104 119.16(4) . .
O106 K101 N101 118.68(5) . .
O106 K101 N102 59.72(5) . .
O106 K101 O104 98.09(5) . .
O106 K101 O105 59.73(5) . .
C101 N101 K101 108.70(13) . .
C107 N101 C101 109.30(18) . .
C107 N101 C113 110.28(19) . .
C107 N101 K101 108.81(13) . .
C113 N101 C101 110.89(17) . .
C113 N101 K101 108.81(13) . .
C106 N102 C112 109.83(18) . .
C106 N102 K101 105.90(13) . .
C112 N102 K101 110.04(14) . .
C118 N102 C106 110.92(19) . .
C118 N102 C112 109.63(19) . .
C118 N102 K101 110.47(13) . .
C102 O101 C103 110.74(17) . .
C102 O101 K101 114.96(12) . .
C103 O101 K101 114.00(12) . .
C104 O102 K101 115.71(13) . .
C105 O102 C104 111.15(17) . .
C105 O102 K101 121.59(12) . .
C108 O103 C109 111.29(17) . .
C108 O103 K101 121.55(12) . .
C109 O103 K101 117.19(13) . .
C110 O104 K101 108.29(12) . .
C111 O104 C110 110.36(17) . .
C111 O104 K101 113.43(12) . .
C114 O105 C115 111.85(17) . .
C114 O105 K101 120.11(13) . .
C115 O105 K101 110.71(12) . .
C116 O106 K101 118.05(13) . .
C117 O106 C116 110.68(17) . .
C117 O106 K101 117.59(13) . .
N201 C201 C202 113.8(2) . .
O201 C202 C201 109.4(2) . .
O201 C203 C204 110.0(2) . .
O202 C204 C203 109.6(2) . .
O202 C205 C206 109.4(2) . .
N202 C206 C205 114.4(2) . .
N201 C207 C208 114.3(3) . .
O203 C208 C207 109.4(2) . .
O203 C209 C210 110.6(2) . .
O204 C210 C209 109.5(2) . .
O204 C211 C212 109.6(2) . .
N202 C212 C211 113.1(2) . .
N201 C213 C214 114.3(2) . .
O25A C214 C213 89.4(4) . .
O25B C214 C213 117.6(2) . .
O206 C216 C25A 110.8(4) . .
O206 C216 C25B 109.3(2) . .
O206 C217 C218 108.7(2) . .
N202 C218 C217 113.5(2) . .
N202 K201 N201 175.27(6) . .
O201 K201 N201 60.45(6) . .
O201 K201 N202 120.97(6) . .
O201 K201 O25B 92.09(6) . .
O202 K201 N201 121.32(6) . .
O202 K201 N202 61.00(6) . .
O202 K201 O201 61.54(5) . .
O202 K201 O204 102.75(5) . .
O202 K201 O206 103.95(6) . .
O202 K201 O25A 143.7(2) . .
O202 K201 O25B 128.51(7) . .
O203 K201 N201 60.81(6) . .
O203 K201 N202 121.86(6) . .
O203 K201 O201 101.82(5) . .
O203 K201 O202 125.86(6) . .
O203 K201 O204 61.93(6) . .
O203 K201 O206 123.17(6) . .
O203 K201 O25A 85.5(2) . .
O203 K201 O25B 101.19(8) . .
O204 K201 N201 120.99(6) . .
O204 K201 N202 60.73(6) . .
O204 K201 O201 146.70(5) . .
O204 K201 O25B 118.58(6) . .
O206 K201 N201 116.96(6) . .
O206 K201 N202 58.39(6) . .
O206 K201 O201 127.10(6) . .
O206 K201 O204 83.77(6) . .
O206 K201 O25A 63.50(18) . .
O206 K201 O25B 55.79(7) . .
O25A K201 N201 53.86(18) . .
O25A K201 N202 121.63(18) . .
O25A K201 O201 97.50(16) . .
O25A K201 O204 109.04(17) . .
O25B K201 N201 61.80(7) . .
O25B K201 N202 113.47(7) . .
C201 N201 C207 110.5(2) . .
C201 N201 C213 110.2(2) . .
C201 N201 K201 109.50(16) . .
C207 N201 C213 111.0(2) . .
C207 N201 K201 106.33(16) . .
C213 N201 K201 109.25(17) . .
C206 N202 C212 109.8(2) . .
C206 N202 C218 110.7(2) . .
C206 N202 K201 107.59(16) . .
C212 N202 C218 112.2(2) . .
C212 N202 K201 109.47(16) . .
C218 N202 K201 106.90(14) . .
C202 O201 K201 115.48(14) . .
C203 O201 C202 111.2(2) . .
C203 O201 K201 107.69(14) . .
C204 O202 K201 116.41(15) . .
C205 O202 C204 111.94(19) . .
C205 O202 K201 120.77(14) . .
C208 O203 C209 110.5(2) . .
C208 O203 K201 121.15(15) . .
C209 O203 K201 114.39(16) . .
C210 O204 K201 112.31(14) . .
C211 O204 C210 110.6(2) . .
C211 O204 K201 114.90(14) . .
C216 O206 K201 115.46(15) . .
C217 O206 C216 113.99(19) . .
C217 O206 K201 127.16(14) . .
O25A C25A C216 109.2(8) . .
C214 O25A K201 124.1(4) . .
C214 O25A C25A 95.5(8) . .
C25A O25A K201 116.7(6) . .
O25B C25B C216 107.0(3) . .
C214 O25B K201 115.43(18) . .
C25B O25B C214 114.7(3) . .
C25B O25B K201 92.7(2) . .
N301 C301 C302 110.0(2) . .
N301 C301 N308 127.7(2) . 2_776
N308 C301 C302 122.3(2) 2_776 .
C305 C302 C301 106.1(2) . .
N302 C302 C301 130.8(2) . .
N302 C302 C305 123.1(2) . .
N302 C303 C304 123.7(3) . .
N303 C304 C303 124.1(3) . .
C302 C305 C306 106.3(2) . .
N303 C305 C302 122.6(2) . .
N303 C305 C306 131.0(2) . .
N301 C306 C305 109.3(2) . .
N304 C306 C305 122.9(2) . .
N304 C306 N301 127.7(2) . .
N304 C307 C308 125.6(2) . .
N304 C307 N305 129.4(2) . .
N305 C307 C308 105.0(2) . .
C311 C308 C307 108.4(2) . .
N306 C308 C307 128.2(3) . .
N306 C308 C311 123.4(3) . .
N306 C309 C310 123.6(3) . .
N307 C310 C309 123.4(3) . .
C308 C311 C312 108.5(2) . .
N307 C311 C308 123.2(2) . .
N307 C311 C312 128.3(2) . .
N305 C312 C311 105.4(2) . .
N308 C312 C311 124.2(2) . .
N308 C312 N305 130.4(2) . .
C301 N301 C306 108.2(2) . .
C303 N302 C302 113.0(2) . .
C304 N303 C305 113.5(2) . .
C307 N304 C306 122.8(2) . .
C312 N305 C307 112.66(19) . .
C308 N306 C309 113.1(3) . .
C310 N307 C311 113.2(3) . .
C312 N308 C301 122.7(2) . 2_776
Fe1 C401 Fe2 82.06(9) . .
O401 C401 Fe1 139.10(19) . .
O401 C401 Fe2 138.81(18) . .
Fe1 C402 Fe2 82.38(9) . .
O402 C402 Fe1 140.7(2) . .
O402 C402 Fe2 136.9(2) . .
O403 C403 Fe1 176.2(2) . .
O404 C404 Fe2 176.3(2) . .
C401 Fe1 C49A 106.32(17) . .
C401 Fe1 C48A 86.79(10) . .
C401 Fe1 C46A 144.55(18) . .
C401 Fe1 C50A 145.71(16) . .
C401 Fe1 C49B 96.6(4) . .
C401 Fe1 C48B 91.5(3) . .
C401 Fe1 C47B 121.3(6) . .
C401 Fe1 C46B 157.0(3) . .
C401 Fe1 C50B 133.0(5) . .
C402 Fe1 C401 96.80(10) . .
C402 Fe1 C49A 155.11(15) . .
C402 Fe1 C48A 136.59(17) . .
C402 Fe1 C46A 90.04(11) . .
C402 Fe1 C50A 117.13(17) . .
C402 Fe1 C49B 158.8(3) . .
C402 Fe1 C48B 123.6(5) . .
C402 Fe1 C47B 93.0(3) . .
C402 Fe1 C46B 95.9(4) . .
C402 Fe1 C50B 130.2(5) . .
C403 Fe1 C401 92.26(10) . .
C403 Fe1 C402 90.08(11) . .
C403 Fe1 C49A 97.94(13) . .
C403 Fe1 C48A 133.15(18) . .
C403 Fe1 C46A 122.58(19) . .
C403 Fe1 C50A 92.51(14) . .
C403 Fe1 C49B 105.7(4) . .
C403 Fe1 C48B 145.4(4) . .
C403 Fe1 C47B 145.6(5) . .
C403 Fe1 C46B 106.8(5) . .
C403 Fe1 C50B 86.3(3) . .
C49A Fe1 C48A 38.98(6) . .
C49A Fe1 C46A 65.78(7) . .
C46A Fe1 C48A 65.30(6) . .
C50A Fe1 C49A 39.40(6) . .
C50A Fe1 C48A 65.62(7) . .
C50A Fe1 C46A 39.4 . .
C49B Fe1 C48B 39.7(2) . .
C49B Fe1 C47B 66.0(2) . .
C49B Fe1 C46B 66.4(2) . .
C49B Fe1 C50B 40.10(19) . .
C48B Fe1 C47B 38.86(16) . .
C48B Fe1 C46B 65.57(19) . .
C46B Fe1 C47B 38.75(14) . .
C50B Fe1 C48B 66.5(2) . .
C50B Fe1 C47B 65.83(18) . .
C50B Fe1 C46B 39.48(16) . .
C401 Fe2 C402 96.08(10) . .
C401 Fe2 C43A 93.46(13) . .
C401 Fe2 C42A 126.07(18) . .
C401 Fe2 C41A 157.94(12) . .
C401 Fe2 C45A 126.90(17) . .
C401 Fe2 C44A 93.73(12) . .
C401 Fe2 C41B 142.7(3) . .
C401 Fe2 C42B 152.5(2) . .
C401 Fe2 C43B 112.5(2) . .
C401 Fe2 C44B 90.37(14) . .
C402 Fe2 C43A 154.47(16) . .
C402 Fe2 C42A 137.85(19) . .
C402 Fe2 C41A 100.43(16) . .
C402 Fe2 C45A 89.88(12) . .
C402 Fe2 C44A 116.57(19) . .
C402 Fe2 C41B 85.34(17) . .
C402 Fe2 C42B 110.5(2) . .
C402 Fe2 C43B 149.5(2) . .
C402 Fe2 C44B 135.2(3) . .
C404 Fe2 C401 89.78(11) . .
C404 Fe2 C402 92.20(10) . .
C404 Fe2 C43A 111.50(19) . .
C404 Fe2 C42A 88.81(13) . .
C404 Fe2 C41A 104.01(16) . .
C404 Fe2 C45A 142.81(17) . .
C404 Fe2 C44A 150.39(18) . .
C404 Fe2 C41B 127.4(3) . .
C404 Fe2 C42B 96.0(2) . .
C404 Fe2 C43B 98.0(2) . .
C404 Fe2 C44B 132.3(3) . .
C42A Fe2 C43A 38.98(6) . .
C41A Fe2 C43A 65.63(8) . .
C41A Fe2 C42A 39.24(7) . .
C41A Fe2 C44A 65.80(8) . .
C45A Fe2 C43A 65.62(7) . .
C45A Fe2 C42A 65.81(9) . .
C45A Fe2 C41A 39.40(7) . .
C45A Fe2 C44A 39.22(6) . .
C44A Fe2 C43A 39.0 . .
C44A Fe2 C42A 65.51(7) . .
C42B Fe2 C41B 38.86(11) . .
C42B Fe2 C44B 66.01(13) . .
C43B Fe2 C41B 65.68(14) . .
C43B Fe2 C42B 40.09(12) . .
C43B Fe2 C44B 39.57(9) . .
C44B Fe2 C41B 64.44(10) . .
C42A C43A Fe2 70.10(15) . .
C44A C43A Fe2 70.14(14) . .
C44A C43A C42A 108.0 . .
C43A C42A Fe2 70.92(13) . .
C43A C42A C41A 108.0 . .
C41A C42A Fe2 69.75(14) . .
C42A C41A Fe2 71.01(13) . .
C45A C41A Fe2 70.33(14) . .
C45A C41A C42A 108.0 . .
C41A C45A Fe2 70.28(15) . .
C44A C45A Fe2 71.04(13) . .
C44A C45A C41A 108.0 . .
C43A C44A Fe2 70.89(14) . .
C45A C44A Fe2 69.74(14) . .
C45A C44A C43A 108.0 . .
C48A C49A Fe1 71.55(11) . .
C50A C49A Fe1 69.74(11) . .
C50A C49A C48A 108.0 . .
C49A C48A Fe1 69.46(12) . .
C47A C48A Fe1 70.73(11) . .
C47A C48A C49A 108.0 . .
C48A C47A Fe1 70.56(12) . .
C46A C47A Fe1 69.55(11) . .
C46A C47A C48A 108.0 . .
C47A C46A Fe1 71.53(12) . .
C47A C46A C50A 108.0 . .
C50A C46A Fe1 69.62(12) . .
C49A C50A Fe1 70.87(12) . .
C49A C50A C46A 108.0 . .
C46A C50A Fe1 71.02(11) . .
C41B C45B Fe2 70.0(2) . .
C44B C45B Fe2 68.2(2) . .
C44B C45B C41B 108.0 . .
C45B C41B Fe2 72.2(2) . .
C42B C41B Fe2 67.1(2) . .
C42B C41B C45B 108.0 . .
C41B C42B Fe2 74.0(2) . .
C41B C42B C43B 108.0 . .
C43B C42B Fe2 68.9(2) . .
C42B C43B Fe2 71.0(2) . .
C44B C43B Fe2 73.1(2) . .
C44B C43B C42B 108.0 . .
C45B C44B Fe2 73.6(2) . .
C45B C44B C43B 108.0 . .
C43B C44B Fe2 67.3(2) . .
C48B C49B Fe1 72.0(4) . .
C48B C49B C50B 108.0 . .
C50B C49B Fe1 70.2(4) . .
C49B C48B Fe1 68.3(4) . .
C49B C48B C47B 108.0 . .
C47B C48B Fe1 72.0(4) . .
C48B C47B Fe1 69.2(4) . .
C46B C47B Fe1 69.7(4) . .
C46B C47B C48B 108.0 . .
C47B C46B Fe1 71.6(4) . .
C47B C46B C50B 108.0 . .
C50B C46B Fe1 68.3(4) . .
C49B C50B Fe1 69.7(4) . .
C46B C50B Fe1 72.3(4) . .
C46B C50B C49B 108.0 . .

loop_
_geom_bond_atom_site_label_1
_geom_bond_atom_site_label_2
_geom_bond_distance
_geom_bond_site_symmetry_2
C0AA C1AA 1.423(3) .
C0AA N401 1.370(2) .
C0AA N408 1.374(2) 2
C1AA C405 1.427(3) .
C1AA N402 1.352(3) .
C2AA C3AA 1.406(3) .
C2AA N402 1.331(3) .
C3AA N403 1.330(3) .
C405 C406 1.422(3) .
C405 N403 1.347(3) .
C406 N401 1.368(2) .
C406 N404 1.379(2) .
C407 C408 1.465(3) .
C407 N404 1.278(3) .
C407 N405 1.404(2) .
C408 C411 1.399(3) .
C408 N406 1.338(3) .
C409 C410 1.393(3) .
C409 N406 1.337(3) .
C410 N407 1.335(3) .
C411 C412 1.464(3) .
C411 N407 1.337(3) .
C412 N405 1.391(2) .
C412 N408 1.293(2) .
C101 C102 1.511(3) .
C101 N101 1.474(3) .
C102 O101 1.419(3) .
C103 C104 1.487(4) .
C103 O101 1.435(3) .
C104 O102 1.429(3) .
C105 C106 1.508(3) .
C105 O102 1.422(3) .
C106 N102 1.468(3) .
C107 C108 1.501(3) .
C107 N101 1.470(3) .
C108 O103 1.424(3) .
C109 C110 1.480(4) .
C109 O103 1.427(3) .
C110 O104 1.430(3) .
C111 C112 1.496(4) .
C111 O104 1.422(3) .
C112 N102 1.475(3) .
C113 C114 1.499(3) .
C113 N101 1.472(3) .
C114 O105 1.425(3) .
C115 C116 1.494(4) .
C115 O105 1.430(3) .
C116 O106 1.428(3) .
C117 C118 1.514(3) .
C117 O106 1.426(3) .
C118 N102 1.460(3) .
K101 N101 2.9865(19) .
K101 N102 3.0390(19) .
K101 O101 2.7929(14) .
K101 O102 2.7404(15) .
K101 O103 2.7915(16) .
K101 O104 2.9249(15) .
K101 O105 2.8699(15) .
K101 O106 2.8105(16) .
C201 C202 1.506(4) .
C201 N201 1.463(3) .
C202 O201 1.429(3) .
C203 C204 1.479(4) .
C203 O201 1.423(3) .
C204 O202 1.428(3) .
C205 C206 1.507(4) .
C205 O202 1.412(3) .
C206 N202 1.467(3) .
C207 C208 1.492(4) .
C207 N201 1.467(3) .
C208 O203 1.421(4) .
C209 C210 1.471(4) .
C209 O203 1.431(3) .
C210 O204 1.442(3) .
C211 C212 1.501(4) .
C211 O204 1.406(3) .
C212 N202 1.468(3) .
C213 C214 1.488(4) .
C213 N201 1.481(4) .
C214 O25A 1.430(8) .
C214 O25B 1.466(4) .
C216 O206 1.417(3) .
C216 C25A 1.647(12) .
C216 C25B 1.463(4) .
C217 C218 1.505(4) .
C217 O206 1.399(3) .
C218 N202 1.470(3) .
K201 N201 3.013(2) .
K201 N202 2.992(2) .
K201 O201 2.8595(16) .
K201 O202 2.7405(17) .
K201 O203 2.7393(18) .
K201 O204 2.7996(16) .
K201 O206 2.7554(17) .
K201 O25A 2.777(7) .
K201 O25B 2.900(2) .
C25A O25A 1.433(15) .
C25B O25B 1.421(4) .
C301 C302 1.422(3) .
C301 N301 1.362(3) .
C301 N308 1.381(3) 2_776
C302 C305 1.417(3) .
C302 N302 1.352(4) .
C303 C304 1.405(4) .
C303 N302 1.332(4) .
C304 N303 1.317(4) .
C305 C306 1.427(4) .
C305 N303 1.349(3) .
C306 N301 1.371(3) .
C306 N304 1.367(3) .
C307 C308 1.464(4) .
C307 N304 1.295(3) .
C307 N305 1.394(3) .
C308 C311 1.388(4) .
C308 N306 1.339(3) .
C309 C310 1.387(5) .
C309 N306 1.339(4) .
C310 N307 1.335(4) .
C311 C312 1.459(3) .
C311 N307 1.347(4) .
C312 N305 1.385(3) .
C312 N308 1.298(3) .
C401 Fe1 1.926(2) .
C401 Fe2 1.928(2) .
C401 O401 1.176(3) .
C402 Fe1 1.911(2) .
C402 Fe2 1.931(2) .
C402 O402 1.180(3) .
C403 Fe1 1.750(2) .
C403 O403 1.148(3) .
C404 Fe2 1.744(2) .
C404 O404 1.161(3) .
Fe1 C49A 2.114(3) .
Fe1 C48A 2.141(3) .
Fe1 C46A 2.117(3) .
Fe1 C50A 2.099(3) .
Fe1 C49B 2.067(11) .
Fe1 C48B 2.116(11) .
Fe1 C47B 2.152(9) .
Fe1 C46B 2.127(9) .
Fe1 C50B 2.075(10) .
Fe2 C43A 2.134(3) .
Fe2 C42A 2.123(4) .
Fe2 C41A 2.106(4) .
Fe2 C45A 2.107(4) .
Fe2 C44A 2.124(3) .
Fe2 C41B 2.176(6) .
Fe2 C42B 2.085(7) .
Fe2 C43B 2.057(6) .
Fe2 C44B 2.133(5) .
C43A C42A 1.4200 .
C43A C44A 1.4200 .
C42A C41A 1.4200 .
C41A C45A 1.4200 .
C45A C44A 1.4200 .
C49A C48A 1.4200 .
C49A C50A 1.4200 .
C48A C47A 1.4200 .
C47A C46A 1.4200 .
C46A C50A 1.4200 .
C45B C41B 1.4200 .
C45B C44B 1.4200 .
C41B C42B 1.4200 .
C42B C43B 1.4200 .
C43B C44B 1.4200 .
C49B C48B 1.4200 .
C49B C50B 1.4200 .
C48B C47B 1.4200 .
C47B C46B 1.4200 .
C46B C50B 1.4200 .

loop_
_exptl_oxdiff_crystal_face_indexfrac_h
_exptl_oxdiff_crystal_face_indexfrac_k
_exptl_oxdiff_crystal_face_indexfrac_l
_exptl_oxdiff_crystal_face_x
_exptl_oxdiff_crystal_face_y
_exptl_oxdiff_crystal_face_z
0.0003 -1.0000 -0.0001 0.0390 0.0199 0.0019
-0.0003 1.0000 0.0001 -0.0390 -0.0199 -0.0019
-1.9997 0.0007 4.9982 0.0395 -0.0957 -0.1489
1.9989 2.9995 -4.9980 -0.1565 0.0359 0.1432
2.9995 -1.9988 4.9986 0.0543 -0.2088 0.0951
-0.9997 -0.0001 -0.0001 0.0126 0.0306 -0.0480
2.0003 -2.0008 -4.9983 0.0386 0.1355 0.1528

loop_
_smtbx_masks_void_nr
_smtbx_masks_void_average_x
_smtbx_masks_void_average_y
_smtbx_masks_void_average_z
_smtbx_masks_void_volume
_smtbx_masks_void_count_electrons
1 -0.709 0.500 0.500 1295.1 405.3
